data_2202566
loop_
_publ_author_name
'Binzet, G\"un'
'Fl\"orke, Ulrich'
'K\"ulc\"u, Nevzat'
'Arslan, Hakan'

_publ_section_title
;<i>cis</i>-Bis[<i>N</i>-(2-chlorobenzoyl)-<i>N</i>',<i>N</i>'-diphenylthioureato]nickel(II)
 dichloromethane solvate
;
_journal_issue 9
_journal_name_full 'Acta Crystallographica Section E'
_journal_page_first m705
_journal_page_last m706
_journal_paper_doi 10.1107/S1600536803017069
_journal_volume 59
_journal_year 2003
_chemical_formula_iupac '[Ni (C20 H14 Cl N2 O S)2] , C H2 Cl2'
_chemical_formula_moiety 'C40 H28 Cl2 N4 Ni O2 S2 , C H2 Cl2'
_chemical_formula_sum 'C41 H30 Cl4 N4 Ni O2 S2'
_chemical_formula_weight 875.32
_chemical_name_systematic
;
cis-Bis[N-(2-chlorobenzoyl)-N',N'-diphenylthioureato]nickel(II)
dichloromethane solvate
;
_space_group_IT_number 2
_symmetry_cell_setting triclinic
_symmetry_space_group_name_Hall '-P 1'
_symmetry_space_group_name_H-M 'P -1'
_atom_sites_solution_hydrogens difmap
_atom_sites_solution_primary direct
_atom_sites_solution_secondary difmap
_audit_creation_method SHELXL97
_cell_angle_alpha 103.671(2)
_cell_angle_beta 98.230(2)
_cell_angle_gamma 103.877(2)
_cell_formula_units_Z 2
_cell_length_a 8.4277(7)
_cell_length_b 14.2923(11)
_cell_length_c 17.4582(13)
_cell_measurement_reflns_used 1694
_cell_measurement_temperature 173(2)
_cell_measurement_theta_max 23.33
_cell_measurement_theta_min 2.46
_cell_volume 1938.6(3)
_computing_cell_refinement SMART
_computing_data_collection 'SMART (Bruker, 2002)'
_computing_data_reduction 'SAINT (Bruker, 2002)'
_computing_molecular_graphics SHELXTL
_computing_publication_material SHELXTL
_computing_structure_refinement SHELXTL
_computing_structure_solution 'SHELXTL (Bruker, 2002)'
_diffrn_ambient_temperature 173(2)
_diffrn_measured_fraction_theta_full 0.976
_diffrn_measured_fraction_theta_max 0.976
_diffrn_measurement_device_type 'Bruker SMART CCD area-detector'
_diffrn_measurement_method '\f and \w'
_diffrn_radiation_monochromator graphite
_diffrn_radiation_source 'sealed tube'
_diffrn_radiation_type MoK\a
_diffrn_radiation_wavelength 0.71073
_diffrn_reflns_av_R_equivalents 0.038
_diffrn_reflns_av_sigmaI/netI 0.130
_diffrn_reflns_limit_h_max 10
_diffrn_reflns_limit_h_min -10
_diffrn_reflns_limit_k_max 17
_diffrn_reflns_limit_k_min -14
_diffrn_reflns_limit_l_max 21
_diffrn_reflns_limit_l_min -21
_diffrn_reflns_number 11475
_diffrn_reflns_theta_full 26.37
_diffrn_reflns_theta_max 26.37
_diffrn_reflns_theta_min 1.23
_diffrn_standards_decay_% <1
_diffrn_standards_number 1893
_exptl_absorpt_coefficient_mu 0.926
_exptl_absorpt_correction_T_max 0.912
_exptl_absorpt_correction_T_min 0.818
_exptl_absorpt_correction_type multi-scan
_exptl_absorpt_process_details '(SADABS; Bruker, 2002)'
_exptl_crystal_colour red
_exptl_crystal_density_diffrn 1.500
_exptl_crystal_density_meas ?
_exptl_crystal_density_method none
_exptl_crystal_description prism
_exptl_crystal_F_000 896
_exptl_crystal_size_max 0.20
_exptl_crystal_size_mid 0.18
_exptl_crystal_size_min 0.10
_refine_diff_density_max 0.48
_refine_diff_density_min -0.37
_refine_ls_extinction_method none
_refine_ls_goodness_of_fit_ref 0.810
_refine_ls_hydrogen_treatment constr
_refine_ls_matrix_type full
_refine_ls_number_parameters 487
_refine_ls_number_reflns 7764
_refine_ls_number_restraints 0
_refine_ls_restrained_S_all 0.810
_refine_ls_R_factor_all 0.084
_refine_ls_R_factor_gt 0.043
_refine_ls_shift/su_max 0.001
_refine_ls_shift/su_mean 0.000
_refine_ls_structure_factor_coef Fsqd
_refine_ls_weighting_details 'calc w = 1/[\s^2^(Fo^2^)+(0.0001P)^2^] where P = (Fo^2^+2Fc^2^)/3'
_refine_ls_weighting_scheme calc
_refine_ls_wR_factor_gt 0.054
_refine_ls_wR_factor_ref 0.063
_reflns_number_gt 4564
_reflns_number_total 7764
_reflns_threshold_expression I>2\s(I)
_cod_data_source_file cv6215.cif
_cod_data_source_block I
_cod_depositor_comments
;
The following automatic conversions were performed:
'_symmetry_cell_setting' value 'Triclinic' changed to 'triclinic'
according to '/home/saulius/struct/CIF-dictionaries/cif_core.dic'
dictionary named 'cif_core.dic' version 2.4.1 from 2010-06-29.

Automatic conversion script
Id: cif_fix_enum 1527 2010-12-29 10:47:43Z saulius 

The following automatic conversions were performed:

'_symmetry_cell_setting' value 'Triclinic' changed to 'triclinic'
according to /home/saulius/struct/CIF-dictionaries/cif_core.dic
dictionary named 'cif_core.dic' version 2.4.1 from 2010-06-29.

Automatic conversion script
Id: cif_fix_values 1715 2011-07-08 13:25:40Z adriana 

The following automatic conversions were performed:

'_exptl_crystal_density_meas' value 'not_measured' was changed to '?'
- the value is perceived as not measured.

Automatic conversion script
Id: cif_fix_values 3008 2015-01-20 13:52:24Z robertas 
;
_cod_database_code 2202566
_cod_database_fobs_code 2202566

loop_
_symmetry_equiv_pos_as_xyz
'x, y, z'
'-x, -y, -z'

loop_
_atom_site_label
_atom_site_fract_x
_atom_site_fract_y
_atom_site_fract_z
_atom_site_U_iso_or_equiv
_atom_site_adp_type
_atom_site_calc_flag
_atom_site_refinement_flags
_atom_site_occupancy
_atom_site_disorder_assembly
_atom_site_disorder_group
_atom_site_type_symbol
Ni1 0.22140(5) 0.52946(3) 0.24514(2) 0.02097(11) Uani d . 1 . . Ni
Cl1 0.72290(11) 0.89841(6) 0.35893(6) 0.0369(2) Uani d . 1 . . Cl
Cl2 -0.17912(13) 0.67009(7) 0.23857(5) 0.0488(3) Uani d . 1 . . Cl
S1 0.43380(10) 0.50547(6) 0.31210(5) 0.0257(2) Uani d . 1 . . S
S2 0.13324(10) 0.36949(6) 0.19730(5) 0.0237(2) Uani d . 1 . . S
O1 0.2875(3) 0.66783(14) 0.29061(12) 0.0277(6) Uani d . 1 . . O
O2 0.0476(3) 0.55418(15) 0.18198(13) 0.0306(6) Uani d . 1 . . O
N1 0.5224(3) 0.70780(17) 0.39525(14) 0.0193(6) Uani d . 1 . . N
N2 0.6753(3) 0.61125(18) 0.43621(14) 0.0192(6) Uani d . 1 . . N
N3 -0.1095(3) 0.40061(18) 0.08882(14) 0.0185(6) Uani d . 1 . . N
N4 -0.0811(3) 0.24425(18) 0.07052(15) 0.0211(6) Uani d . 1 . . N
C1 0.5332(4) 0.9151(2) 0.37815(18) 0.0230(8) Uani d . 1 . . C
C2 0.5208(4) 1.0123(2) 0.39830(19) 0.0314(9) Uani d . 1 . . C
H2A 0.6158 1.0674 0.4050 0.038 Uiso calc R 1 . . H
C3 0.3690(5) 1.0285(3) 0.4085(2) 0.0358(9) Uani d . 1 . . C
H3B 0.3598 1.0951 0.4238 0.043 Uiso calc R 1 . . H
C4 0.2314(5) 0.9480(3) 0.3966(2) 0.0382(10) Uani d . 1 . . C
H4A 0.1263 0.9588 0.4023 0.046 Uiso calc R 1 . . H
C5 0.2459(4) 0.8514(2) 0.37627(19) 0.0283(9) Uani d . 1 . . C
H5A 0.1496 0.7963 0.3675 0.034 Uiso calc R 1 . . H
C6 0.3972(4) 0.8330(2) 0.36846(17) 0.0199(8) Uani d . 1 . . C
C7 0.4031(4) 0.7263(2) 0.34818(18) 0.0193(7) Uani d . 1 . . C
C8 0.5456(4) 0.6167(2) 0.38337(18) 0.0189(7) Uani d . 1 . . C
C9 0.7299(4) 0.5213(2) 0.42885(18) 0.0180(7) Uani d . 1 . . C
C10 0.8301(4) 0.4997(2) 0.3758(2) 0.0313(9) Uani d . 1 . . C
H10A 0.8597 0.5420 0.3426 0.038 Uiso calc R 1 . . H
C11 0.8877(4) 0.4166(3) 0.3708(2) 0.0357(10) Uani d . 1 . . C
H11A 0.9564 0.4011 0.3338 0.043 Uiso calc R 1 . . H
C12 0.8453(4) 0.3561(2) 0.4196(2) 0.0334(9) Uani d . 1 . . C
H12A 0.8841 0.2984 0.4161 0.040 Uiso calc R 1 . . H
C13 0.7481(4) 0.3786(2) 0.4730(2) 0.0366(10) Uani d . 1 . . C
H13A 0.7202 0.3367 0.5069 0.044 Uiso calc R 1 . . H
C14 0.6895(4) 0.4618(2) 0.4785(2) 0.0292(9) Uani d . 1 . . C
H14A 0.6221 0.4777 0.5161 0.035 Uiso calc R 1 . . H
C15 0.7756(4) 0.6997(2) 0.50020(19) 0.0189(7) Uani d . 1 . . C
C16 0.7608(4) 0.7058(2) 0.57851(19) 0.0278(8) Uani d . 1 . . C
H16A 0.6813 0.6548 0.5905 0.033 Uiso calc R 1 . . H
C17 0.8644(4) 0.7881(2) 0.63985(19) 0.0293(9) Uani d . 1 . . C
H17A 0.8555 0.7935 0.6943 0.035 Uiso calc R 1 . . H
C18 0.9792(4) 0.8615(2) 0.62222(19) 0.0272(8) Uani d . 1 . . C
H18A 1.0500 0.9173 0.6644 0.033 Uiso calc R 1 . . H
C19 0.9917(4) 0.8542(2) 0.5436(2) 0.0262(8) Uani d . 1 . . C
H19A 1.0699 0.9055 0.5313 0.031 Uiso calc R 1 . . H
C20 0.8909(4) 0.7725(2) 0.48265(19) 0.0246(8) Uani d . 1 . . C
H20A 0.9015 0.7666 0.4284 0.030 Uiso calc R 1 . . H
C21 -0.2322(4) 0.6294(2) 0.13403(19) 0.0271(8) Uani d . 1 . . C
C22 -0.3331(4) 0.6763(2) 0.0967(2) 0.0375(10) Uani d . 1 . . C
H22A -0.3668 0.7290 0.1282 0.045 Uiso calc R 1 . . H
C23 -0.3840(4) 0.6471(3) 0.0149(2) 0.0387(10) Uani d . 1 . . C
H23A -0.4510 0.6807 -0.0103 0.046 Uiso calc R 1 . . H
C24 -0.3391(4) 0.5688(3) -0.0320(2) 0.0310(9) Uani d . 1 . . C
H24A -0.3751 0.5484 -0.0890 0.037 Uiso calc R 1 . . H
C25 -0.2409(4) 0.5211(2) 0.00581(19) 0.0256(8) Uani d . 1 . . C
H25A -0.2114 0.4667 -0.0260 0.031 Uiso calc R 1 . . H
C26 -0.1845(4) 0.5504(2) 0.08888(19) 0.0213(8) Uani d . 1 . . C
C27 -0.0718(4) 0.4983(2) 0.12550(19) 0.0205(8) Uani d . 1 . . C
C28 -0.0267(4) 0.3419(2) 0.11511(18) 0.0180(7) Uani d . 1 . . C
C29 -0.2027(4) 0.2116(2) -0.00486(19) 0.0207(8) Uani d . 1 . . C
C30 -0.1630(4) 0.2449(2) -0.0693(2) 0.0307(9) Uani d . 1 . . C
H30A -0.0581 0.2920 -0.0637 0.037 Uiso calc R 1 . . H
C31 -0.2770(5) 0.2095(3) -0.1424(2) 0.0415(10) Uani d . 1 . . C
H31A -0.2508 0.2329 -0.1870 0.050 Uiso calc R 1 . . H
C32 -0.4286(5) 0.1404(3) -0.1505(2) 0.0424(11) Uani d . 1 . . C
H32A -0.5059 0.1155 -0.2010 0.051 Uiso calc R 1 . . H
C33 -0.4675(4) 0.1078(2) -0.0867(2) 0.0376(10) Uani d . 1 . . C
H33A -0.5723 0.0605 -0.0927 0.045 Uiso calc R 1 . . H
C34 -0.3554(4) 0.1430(2) -0.0128(2) 0.0279(9) Uani d . 1 . . C
H34A -0.3832 0.1203 0.0318 0.033 Uiso calc R 1 . . H
C35 -0.0105(4) 0.1682(2) 0.09150(18) 0.0214(8) Uani d . 1 . . C
C36 0.1211(4) 0.1481(2) 0.0589(2) 0.0306(9) Uani d . 1 . . C
H36A 0.1667 0.1847 0.0244 0.037 Uiso calc R 1 . . H
C37 0.1857(4) 0.0744(3) 0.0767(2) 0.0418(10) Uani d . 1 . . C
H37A 0.2784 0.0613 0.0556 0.050 Uiso calc R 1 . . H
C38 0.1180(5) 0.0198(3) 0.1246(2) 0.0432(11) Uani d . 1 . . C
H38A 0.1628 -0.0317 0.1359 0.052 Uiso calc R 1 . . H
C39 -0.0153(5) 0.0390(2) 0.1569(2) 0.0398(10) Uani d . 1 . . C
H39A -0.0624 0.0009 0.1901 0.048 Uiso calc R 1 . . H
C40 -0.0802(4) 0.1149(2) 0.14009(18) 0.0293(9) Uani d . 1 . . C
H40A -0.1714 0.1293 0.1620 0.035 Uiso calc R 1 . . H
C100 0.4973(4) 1.2590(2) 0.24215(19) 0.0356(9) Uani d . 1 . . C
H10B 0.3751 1.2448 0.2235 0.043 Uiso calc R 1 . . H
H10C 0.5313 1.3102 0.2953 0.043 Uiso calc R 1 . . H
Cl11 0.54216(14) 1.14915(7) 0.25308(7) 0.0600(3) Uani d . 1 . . Cl
Cl12 0.59950(12) 1.30724(7) 0.17371(6) 0.0476(3) Uani d . 1 . . Cl

loop_
_atom_site_aniso_label
_atom_site_aniso_U_11
_atom_site_aniso_U_22
_atom_site_aniso_U_33
_atom_site_aniso_U_12
_atom_site_aniso_U_13
_atom_site_aniso_U_23
Ni1 0.0201(3) 0.0150(2) 0.0216(3) 0.00395(19) -0.0052(2) 0.00037(18)
Cl1 0.0225(5) 0.0267(5) 0.0579(7) 0.0027(4) 0.0023(5) 0.0132(5)
Cl2 0.0661(8) 0.0489(7) 0.0311(6) 0.0330(6) 0.0010(5) -0.0007(5)
S1 0.0234(5) 0.0168(5) 0.0286(5) 0.0057(4) -0.0086(4) -0.0007(4)
S2 0.0230(5) 0.0168(5) 0.0242(5) 0.0039(4) -0.0065(4) 0.0009(4)
O1 0.0255(14) 0.0156(13) 0.0315(15) 0.0034(11) -0.0128(11) 0.0007(10)
O2 0.0272(15) 0.0157(13) 0.0358(16) 0.0037(11) -0.0147(12) -0.0022(11)
N1 0.0184(16) 0.0150(15) 0.0210(16) 0.0035(12) -0.0015(13) 0.0035(12)
N2 0.0174(16) 0.0164(15) 0.0194(16) 0.0035(12) -0.0028(13) 0.0025(12)
N3 0.0202(16) 0.0145(15) 0.0176(15) 0.0048(12) -0.0023(12) 0.0021(12)
N4 0.0233(17) 0.0146(15) 0.0203(16) 0.0041(13) -0.0016(13) 0.0003(12)
C1 0.025(2) 0.0186(19) 0.022(2) 0.0048(16) -0.0037(16) 0.0058(15)
C2 0.034(2) 0.017(2) 0.035(2) 0.0036(17) -0.0093(18) 0.0062(16)
C3 0.050(3) 0.021(2) 0.035(2) 0.015(2) 0.000(2) 0.0043(17)
C4 0.040(3) 0.036(2) 0.046(3) 0.024(2) 0.010(2) 0.013(2)
C5 0.027(2) 0.019(2) 0.038(2) 0.0074(17) 0.0057(18) 0.0064(17)
C6 0.023(2) 0.0173(19) 0.0161(19) 0.0064(16) -0.0024(15) 0.0022(14)
C7 0.021(2) 0.0173(19) 0.0153(19) 0.0026(15) 0.0043(16) -0.0008(14)
C8 0.0162(19) 0.0217(19) 0.0168(19) 0.0022(15) 0.0035(15) 0.0050(15)
C9 0.0124(18) 0.0151(18) 0.0206(19) 0.0021(14) -0.0065(15) 0.0015(15)
C10 0.037(2) 0.025(2) 0.034(2) 0.0106(18) 0.0082(19) 0.0098(17)
C11 0.041(3) 0.039(3) 0.030(2) 0.020(2) 0.010(2) 0.0041(19)
C12 0.029(2) 0.031(2) 0.037(2) 0.0146(18) -0.0061(19) 0.0047(18)
C13 0.042(3) 0.034(2) 0.042(3) 0.017(2) 0.008(2) 0.0189(19)
C14 0.026(2) 0.028(2) 0.038(2) 0.0111(17) 0.0114(18) 0.0116(18)
C15 0.0160(19) 0.0175(19) 0.020(2) 0.0058(15) -0.0027(15) 0.0028(15)
C16 0.029(2) 0.019(2) 0.028(2) -0.0027(16) 0.0034(18) 0.0037(16)
C17 0.032(2) 0.034(2) 0.019(2) 0.0081(18) 0.0041(17) 0.0035(17)
C18 0.025(2) 0.019(2) 0.027(2) 0.0031(16) -0.0038(17) -0.0019(16)
C19 0.023(2) 0.021(2) 0.028(2) -0.0007(16) -0.0029(17) 0.0069(16)
C20 0.025(2) 0.026(2) 0.020(2) 0.0036(16) 0.0004(17) 0.0077(16)
C21 0.030(2) 0.024(2) 0.027(2) 0.0084(17) 0.0016(17) 0.0085(16)
C22 0.038(3) 0.029(2) 0.049(3) 0.0159(19) 0.005(2) 0.013(2)
C23 0.032(2) 0.041(3) 0.051(3) 0.011(2) 0.001(2) 0.030(2)
C24 0.023(2) 0.043(2) 0.025(2) 0.0014(18) -0.0015(17) 0.0172(18)
C25 0.021(2) 0.026(2) 0.027(2) 0.0017(16) 0.0013(17) 0.0086(16)
C26 0.0157(19) 0.0180(19) 0.026(2) -0.0010(15) -0.0018(16) 0.0069(15)
C27 0.020(2) 0.023(2) 0.019(2) 0.0074(16) 0.0049(16) 0.0058(15)
C28 0.0207(19) 0.0154(18) 0.0157(18) 0.0012(15) 0.0050(15) 0.0038(14)
C29 0.025(2) 0.0103(18) 0.022(2) 0.0063(15) -0.0034(16) -0.0021(14)
C30 0.037(2) 0.019(2) 0.031(2) 0.0044(17) 0.0013(19) 0.0045(17)
C31 0.069(3) 0.035(2) 0.024(2) 0.024(2) 0.001(2) 0.0100(18)
C32 0.047(3) 0.037(3) 0.030(2) 0.019(2) -0.021(2) -0.0038(19)
C33 0.025(2) 0.033(2) 0.040(3) 0.0042(18) -0.0089(19) -0.0010(19)
C34 0.027(2) 0.026(2) 0.029(2) 0.0075(17) 0.0016(18) 0.0078(17)
C35 0.023(2) 0.0127(18) 0.0188(19) 0.0031(15) -0.0089(16) -0.0032(14)
C36 0.030(2) 0.022(2) 0.034(2) 0.0060(17) -0.0010(18) 0.0026(16)
C37 0.032(2) 0.030(2) 0.055(3) 0.013(2) -0.001(2) -0.001(2)
C38 0.055(3) 0.022(2) 0.039(3) 0.016(2) -0.022(2) -0.0040(18)
C39 0.063(3) 0.021(2) 0.028(2) 0.007(2) -0.004(2) 0.0055(17)
C40 0.038(2) 0.024(2) 0.020(2) 0.0074(18) -0.0006(17) 0.0000(16)
C100 0.037(2) 0.040(2) 0.031(2) 0.0136(19) 0.0085(19) 0.0097(18)
Cl11 0.0673(8) 0.0436(7) 0.0697(8) 0.0185(6) 0.0023(7) 0.0217(6)
Cl12 0.0500(7) 0.0565(7) 0.0377(6) 0.0138(5) 0.0122(5) 0.0153(5)

loop_
_atom_type_symbol
_atom_type_description
_atom_type_scat_dispersion_real
_atom_type_scat_dispersion_imag
_atom_type_scat_source
C C 0.0033 0.0016 'International Tables Vol C Tables 4.2.6.8 and 6.1.1.4'
H H 0.0000 0.0000 'International Tables Vol C Tables 4.2.6.8 and 6.1.1.4'
N N 0.0061 0.0033 'International Tables Vol C Tables 4.2.6.8 and 6.1.1.4'
O O 0.0106 0.0060 'International Tables Vol C Tables 4.2.6.8 and 6.1.1.4'
S S 0.1246 0.1234 'International Tables Vol C Tables 4.2.6.8 and 6.1.1.4'
Cl Cl 0.1484 0.1585 'International Tables Vol C Tables 4.2.6.8 and 6.1.1.4'
Ni Ni 0.3393 1.1124 'International Tables Vol C Tables 4.2.6.8 and 6.1.1.4'

loop_
_geom_angle_atom_site_label_1
_geom_angle_atom_site_label_2
_geom_angle_atom_site_label_3
_geom_angle
O1 Ni1 O2 84.04(9)
O1 Ni1 S1 94.83(7)
O2 Ni1 S1 175.54(8)
O1 Ni1 S2 176.33(7)
O2 Ni1 S2 95.15(7)
S1 Ni1 S2 86.24(3)
C8 S1 Ni1 108.58(11)
C28 S2 Ni1 107.82(10)
C7 O1 Ni1 133.1(2)
C27 O2 Ni1 132.9(2)
C7 N1 C8 122.3(3)
C8 N2 C9 122.9(3)
C8 N2 C15 120.5(2)
C9 N2 C15 116.5(2)
C27 N3 C28 121.9(3)
C28 N4 C29 121.7(2)
C28 N4 C35 122.2(3)
C29 N4 C35 115.9(2)
C2 C1 C6 121.7(3)
C2 C1 Cl1 117.5(3)
C6 C1 Cl1 120.7(2)
C3 C2 C1 119.5(3)
C3 C2 H2A 120.3
C1 C2 H2A 120.3
C4 C3 C2 119.7(3)
C4 C3 H3B 120.2
C2 C3 H3B 120.2
C3 C4 C5 120.1(3)
C3 C4 H4A 120.0
C5 C4 H4A 120.0
C6 C5 C4 121.5(3)
C6 C5 H5A 119.3
C4 C5 H5A 119.3
C5 C6 C1 117.5(3)
C5 C6 C7 118.2(3)
C1 C6 C7 124.3(3)
O1 C7 N1 130.6(3)
O1 C7 C6 113.8(3)
N1 C7 C6 115.5(3)
N1 C8 N2 114.7(3)
N1 C8 S1 129.7(2)
N2 C8 S1 115.6(2)
C10 C9 C14 120.4(3)
C10 C9 N2 119.7(3)
C14 C9 N2 119.7(3)
C9 C10 C11 120.0(3)
C9 C10 H10A 120.0
C11 C10 H10A 120.0
C12 C11 C10 119.6(3)
C12 C11 H11A 120.2
C10 C11 H11A 120.2
C13 C12 C11 120.3(3)
C13 C12 H12A 119.9
C11 C12 H12A 119.9
C12 C13 C14 120.6(3)
C12 C13 H13A 119.7
C14 C13 H13A 119.7
C9 C14 C13 119.1(3)
C9 C14 H14A 120.5
C13 C14 H14A 120.5
C20 C15 C16 120.8(3)
C20 C15 N2 119.8(3)
C16 C15 N2 119.3(3)
C15 C16 C17 118.8(3)
C15 C16 H16A 120.6
C17 C16 H16A 120.6
C18 C17 C16 120.4(3)
C18 C17 H17A 119.8
C16 C17 H17A 119.8
C17 C18 C19 120.0(3)
C17 C18 H18A 120.0
C19 C18 H18A 120.0
C18 C19 C20 120.0(3)
C18 C19 H19A 120.0
C20 C19 H19A 120.0
C15 C20 C19 120.0(3)
C15 C20 H20A 120.0
C19 C20 H20A 120.0
C22 C21 C26 120.7(3)
C22 C21 Cl2 116.4(3)
C26 C21 Cl2 122.8(2)
C23 C22 C21 120.2(3)
C23 C22 H22A 119.9
C21 C22 H22A 119.9
C22 C23 C24 120.8(3)
C22 C23 H23A 119.6
C24 C23 H23A 119.6
C25 C24 C23 118.8(3)
C25 C24 H24A 120.6
C23 C24 H24A 120.6
C24 C25 C26 121.8(3)
C24 C25 H25A 119.1
C26 C25 H25A 119.1
C25 C26 C21 117.8(3)
C25 C26 C27 118.9(3)
C21 C26 C27 123.3(3)
O2 C27 N3 130.5(3)
O2 C27 C26 115.6(3)
N3 C27 C26 113.8(3)
N3 C28 N4 114.2(3)
N3 C28 S2 130.4(2)
N4 C28 S2 115.4(2)
C30 C29 C34 120.3(3)
C30 C29 N4 119.9(3)
C34 C29 N4 119.7(3)
C29 C30 C31 119.6(3)
C29 C30 H30A 120.2
C31 C30 H30A 120.2
C32 C31 C30 120.1(3)
C32 C31 H31A 119.9
C30 C31 H31A 119.9
C33 C32 C31 120.2(4)
C33 C32 H32A 119.9
C31 C32 H32A 119.9
C32 C33 C34 120.6(3)
C32 C33 H33A 119.7
C34 C33 H33A 119.7
C29 C34 C33 119.2(3)
C29 C34 H34A 120.4
C33 C34 H34A 120.4
C40 C35 C36 121.3(3)
C40 C35 N4 119.8(3)
C36 C35 N4 118.8(3)
C37 C36 C35 119.2(3)
C37 C36 H36A 120.4
C35 C36 H36A 120.4
C38 C37 C36 120.7(3)
C38 C37 H37A 119.7
C36 C37 H37A 119.7
C37 C38 C39 120.4(3)
C37 C38 H38A 119.8
C39 C38 H38A 119.8
C38 C39 C40 119.4(3)
C38 C39 H39A 120.3
C40 C39 H39A 120.3
C35 C40 C39 119.0(3)
C35 C40 H40A 120.5
C39 C40 H40A 120.5
Cl12 C100 Cl11 112.29(17)
Cl12 C100 H10B 109.1
Cl11 C100 H10B 109.1
Cl12 C100 H10C 109.1
Cl11 C100 H10C 109.1
H10B C100 H10C 107.9

loop_
_geom_bond_atom_site_label_1
_geom_bond_atom_site_label_2
_geom_bond_site_symmetry_2
_geom_bond_distance
_geom_bond_publ_flag
Ni1 O1 . 1.859(2) ?
Ni1 O2 . 1.859(2) ?
Ni1 S1 . 2.1384(9) ?
Ni1 S2 . 2.1405(9) ?
Cl1 C1 . 1.739(3) ?
Cl2 C21 . 1.735(3) ?
S1 C8 . 1.725(3) ?
S2 C28 . 1.719(3) ?
O1 C7 . 1.261(3) ?
O2 C27 . 1.258(4) ?
N1 C7 . 1.323(3) ?
N1 C8 . 1.335(3) ?
N2 C8 . 1.356(3) ?
N2 C9 . 1.450(3) ?
N2 C15 . 1.452(4) ?
N3 C27 . 1.329(3) ?
N3 C28 . 1.332(3) ?
N4 C28 . 1.357(3) ?
N4 C29 . 1.447(4) ?
N4 C35 . 1.451(3) ?
C1 C2 . 1.383(4) ?
C1 C6 . 1.387(4) ?
C2 C3 . 1.382(4) ?
C2 H2A . 0.9500 ?
C3 C4 . 1.375(4) ?
C3 H3B . 0.9500 ?
C4 C5 . 1.382(4) ?
C4 H4A . 0.9500 ?
C5 C6 . 1.381(4) ?
C5 H5A . 0.9500 ?
C6 C7 . 1.496(4) ?
C9 C10 . 1.370(4) ?
C9 C14 . 1.372(4) ?
C10 C11 . 1.376(4) ?
C10 H10A . 0.9500 ?
C11 C12 . 1.374(4) ?
C11 H11A . 0.9500 ?
C12 C13 . 1.358(4) ?
C12 H12A . 0.9500 ?
C13 C14 . 1.383(4) ?
C13 H13A . 0.9500 ?
C14 H14A . 0.9500 ?
C15 C20 . 1.368(4) ?
C15 C16 . 1.375(4) ?
C16 C17 . 1.392(4) ?
C16 H16A . 0.9500 ?
C17 C18 . 1.372(4) ?
C17 H17A . 0.9500 ?
C18 C19 . 1.372(4) ?
C18 H18A . 0.9500 ?
C19 C20 . 1.377(4) ?
C19 H19A . 0.9500 ?
C20 H20A . 0.9500 ?
C21 C22 . 1.386(4) ?
C21 C26 . 1.395(4) ?
C22 C23 . 1.360(4) ?
C22 H22A . 0.9500 ?
C23 C24 . 1.387(4) ?
C23 H23A . 0.9500 ?
C24 C25 . 1.383(4) ?
C24 H24A . 0.9500 ?
C25 C26 . 1.387(4) ?
C25 H25A . 0.9500 ?
C26 C27 . 1.502(4) ?
C29 C30 . 1.374(4) ?
C29 C34 . 1.385(4) ?
C30 C31 . 1.385(4) ?
C30 H30A . 0.9500 ?
C31 C32 . 1.380(5) ?
C31 H31A . 0.9500 ?
C32 C33 . 1.357(4) ?
C32 H32A . 0.9500 ?
C33 C34 . 1.388(4) ?
C33 H33A . 0.9500 ?
C34 H34A . 0.9500 ?
C35 C40 . 1.371(4) ?
C35 C36 . 1.376(4) ?
C36 C37 . 1.372(4) ?
C36 H36A . 0.9500 ?
C37 C38 . 1.366(4) ?
C37 H37A . 0.9500 ?
C38 C39 . 1.382(4) ?
C38 H38A . 0.9500 ?
C39 C40 . 1.396(4) ?
C39 H39A . 0.9500 ?
C40 H40A . 0.9500 ?
C100 Cl12 . 1.745(3) ?
C100 Cl11 . 1.747(3) ?
C100 H10B . 0.9900 ?
C100 H10C . 0.9900 ?

loop_
_geom_torsion_atom_site_label_1
_geom_torsion_atom_site_label_2
_geom_torsion_atom_site_label_3
_geom_torsion_atom_site_label_4
_geom_torsion
O1 Ni1 S1 C8 8.05(12)
S2 Ni1 S1 C8 -168.43(11)
O2 Ni1 S2 C28 10.04(13)
S1 Ni1 S2 C28 -165.71(11)
O2 Ni1 O1 C7 175.8(3)
S1 Ni1 O1 C7 -8.6(3)
O1 Ni1 O2 C27 177.7(3)
S2 Ni1 O2 C27 -5.9(3)
C6 C1 C2 C3 -0.5(5)
Cl1 C1 C2 C3 175.5(3)
C1 C2 C3 C4 -1.7(5)
C2 C3 C4 C5 1.5(5)
C3 C4 C5 C6 0.8(5)
C4 C5 C6 C1 -2.9(5)
C4 C5 C6 C7 178.6(3)
C2 C1 C6 C5 2.7(5)
Cl1 C1 C6 C5 -173.1(2)
C2 C1 C6 C7 -178.9(3)
Cl1 C1 C6 C7 5.3(4)
Ni1 O1 C7 N1 2.3(5)
Ni1 O1 C7 C6 -174.18(19)
C8 N1 C7 O1 5.2(5)
C8 N1 C7 C6 -178.4(3)
C5 C6 C7 O1 47.5(4)
C1 C6 C7 O1 -130.9(3)
C5 C6 C7 N1 -129.5(3)
C1 C6 C7 N1 52.1(4)
C7 N1 C8 N2 178.8(3)
C7 N1 C8 S1 -2.2(4)
C9 N2 C8 N1 -174.3(2)
C15 N2 C8 N1 0.8(4)
C9 N2 C8 S1 6.6(4)
C15 N2 C8 S1 -178.4(2)
Ni1 S1 C8 N1 -5.3(3)
Ni1 S1 C8 N2 173.65(18)
C8 N2 C9 C10 80.4(4)
C15 N2 C9 C10 -94.8(3)
C8 N2 C9 C14 -103.6(3)
C15 N2 C9 C14 81.2(4)
C14 C9 C10 C11 1.5(5)
N2 C9 C10 C11 177.5(3)
C9 C10 C11 C12 -0.5(5)
C10 C11 C12 C13 -0.5(5)
C11 C12 C13 C14 0.5(5)
C10 C9 C14 C13 -1.4(5)
N2 C9 C14 C13 -177.4(3)
C12 C13 C14 C9 0.4(5)
C8 N2 C15 C20 -76.0(4)
C9 N2 C15 C20 99.3(3)
C8 N2 C15 C16 108.3(3)
C9 N2 C15 C16 -76.4(4)
C20 C15 C16 C17 0.6(5)
N2 C15 C16 C17 176.3(3)
C15 C16 C17 C18 -0.1(5)
C16 C17 C18 C19 0.4(5)
C17 C18 C19 C20 -1.1(5)
C16 C15 C20 C19 -1.3(5)
N2 C15 C20 C19 -177.0(3)
C18 C19 C20 C15 1.5(5)
C26 C21 C22 C23 -1.4(5)
Cl2 C21 C22 C23 -178.3(3)
C21 C22 C23 C24 1.4(5)
C22 C23 C24 C25 -0.2(5)
C23 C24 C25 C26 -1.0(5)
C24 C25 C26 C21 1.0(5)
C24 C25 C26 C27 -177.2(3)
C22 C21 C26 C25 0.2(5)
Cl2 C21 C26 C25 176.9(2)
C22 C21 C26 C27 178.3(3)
Cl2 C21 C26 C27 -4.9(5)
Ni1 O2 C27 N3 -3.7(5)
Ni1 O2 C27 C26 -178.69(19)
C28 N3 C27 O2 7.5(5)
C28 N3 C27 C26 -177.4(3)
C25 C26 C27 O2 139.0(3)
C21 C26 C27 O2 -39.1(4)
C25 C26 C27 N3 -36.9(4)
C21 C26 C27 N3 145.0(3)
C27 N3 C28 N4 -179.8(3)
C27 N3 C28 S2 2.0(5)
C29 N4 C28 N3 8.0(4)
C35 N4 C28 N3 -177.6(3)
C29 N4 C28 S2 -173.5(2)
C35 N4 C28 S2 0.9(4)
Ni1 S2 C28 N3 -10.9(3)
Ni1 S2 C28 N4 170.91(19)
C28 N4 C29 C30 64.8(4)
C35 N4 C29 C30 -109.9(3)
C28 N4 C29 C34 -118.4(3)
C35 N4 C29 C34 66.9(4)
C34 C29 C30 C31 0.0(5)
N4 C29 C30 C31 176.9(3)
C29 C30 C31 C32 -0.7(5)
C30 C31 C32 C33 0.9(5)
C31 C32 C33 C34 -0.4(5)
C30 C29 C34 C33 0.4(5)
N4 C29 C34 C33 -176.4(3)
C32 C33 C34 C29 -0.3(5)
C28 N4 C35 C40 91.2(4)
C29 N4 C35 C40 -94.1(3)
C28 N4 C35 C36 -91.7(4)
C29 N4 C35 C36 82.9(4)
C40 C35 C36 C37 -1.3(5)
N4 C35 C36 C37 -178.3(3)
C35 C36 C37 C38 1.6(5)
C36 C37 C38 C39 -0.9(6)
C37 C38 C39 C40 -0.1(5)
C36 C35 C40 C39 0.3(5)
N4 C35 C40 C39 177.3(3)
C38 C39 C40 C35 0.4(5)
